data_2209170
loop_
_publ_author_name
'Wang, Zi-Liang'
'Li, Ming-Xue'
'Wei, Lin-Heng'
'Wang, Jing-Ping'

_publ_section_title
;
 Pyridinium saccharinate
;
_journal_coeditor_code GK2004
_journal_issue 6
_journal_name_full 'Acta Crystallographica Section E'
_journal_page_first o2274
_journal_page_last o2275
_journal_paper_doi 10.1107/S1600536806016849
_journal_volume 62
_journal_year 2006
_chemical_formula_iupac 'C5 H6 N +, C7 H4 N O3 S -'
_chemical_formula_moiety 'C5 H6 N +, C7 H4 N O3 S -'
_chemical_formula_sum 'C12 H10 N2 O3 S'
_chemical_formula_weight 262.28
_chemical_name_systematic
;
Pyridinium saccharinate
;
_space_group_IT_number 2
_symmetry_cell_setting triclinic
_symmetry_space_group_name_Hall '-P 1'
_symmetry_space_group_name_H-M 'P -1'
_atom_sites_solution_hydrogens geom
_atom_sites_solution_primary direct
_atom_sites_solution_secondary difmap
_audit_creation_method SHELXL-97
_cell_angle_alpha 65.1760(10)
_cell_angle_beta 74.752(2)
_cell_angle_gamma 78.103(2)
_cell_formula_units_Z 4
_cell_length_a 7.4677(7)
_cell_length_b 12.9605(12)
_cell_length_c 14.1895(13)
_cell_measurement_reflns_used 6138
_cell_measurement_temperature 292(2)
_cell_measurement_theta_max 28.25
_cell_measurement_theta_min 2.80
_cell_volume 1195.35(19)
_computing_cell_refinement SMART
_computing_data_collection 'SMART (Bruker, 2001)'
_computing_data_reduction 'SAINT-Plus (Bruker, 2001)'
_computing_molecular_graphics 'PLATON (Spek, 2003)'
_computing_publication_material PLATON
_computing_structure_refinement 'SHELXL97 (Sheldrick, 1997)'
_computing_structure_solution 'SHELXS97 (Sheldrick, 1997)'
_diffrn_ambient_temperature 292(2)
_diffrn_measured_fraction_theta_full 0.995
_diffrn_measured_fraction_theta_max 0.995
_diffrn_measurement_device_type 'Bruker SMART APEX CCD area-detector'
_diffrn_measurement_method \w
_diffrn_radiation_monochromator graphite
_diffrn_radiation_source 'fine-focus sealed tube'
_diffrn_radiation_type MoK\a
_diffrn_radiation_wavelength 0.71073
_diffrn_reflns_av_R_equivalents 0.0657
_diffrn_reflns_av_sigmaI/netI 0.0491
_diffrn_reflns_limit_h_max 9
_diffrn_reflns_limit_h_min -9
_diffrn_reflns_limit_k_max 15
_diffrn_reflns_limit_k_min -15
_diffrn_reflns_limit_l_max 17
_diffrn_reflns_limit_l_min -17
_diffrn_reflns_number 12547
_diffrn_reflns_theta_full 26.00
_diffrn_reflns_theta_max 26.00
_diffrn_reflns_theta_min 1.61
_diffrn_standards_number 0
_exptl_absorpt_coefficient_mu 0.272
_exptl_absorpt_correction_T_max 0.9401
_exptl_absorpt_correction_T_min 0.9228
_exptl_absorpt_correction_type multi-scan
_exptl_absorpt_process_details '(SADABS; Bruker, 2001)'
_exptl_crystal_colour colorless
_exptl_crystal_density_diffrn 1.457
_exptl_crystal_density_method 'not measured'
_exptl_crystal_description block
_exptl_crystal_F_000 544
_exptl_crystal_size_max 0.30
_exptl_crystal_size_mid 0.30
_exptl_crystal_size_min 0.23
_refine_diff_density_max 0.333
_refine_diff_density_min -0.353
_refine_ls_extinction_method none
_refine_ls_goodness_of_fit_ref 1.071
_refine_ls_hydrogen_treatment mixed
_refine_ls_matrix_type full
_refine_ls_number_parameters 333
_refine_ls_number_reflns 4678
_refine_ls_number_restraints 2
_refine_ls_restrained_S_all 1.071
_refine_ls_R_factor_all 0.0527
_refine_ls_R_factor_gt 0.0450
_refine_ls_shift/su_max 0.000
_refine_ls_shift/su_mean 0.000
_refine_ls_structure_factor_coef Fsqd
_refine_ls_weighting_details 'calc w=1/[\s^2^(Fo^2^)+(0.0747P)^2^+0.0707P] where P=(Fo^2^+2Fc^2^)/3'
_refine_ls_weighting_scheme calc
_refine_ls_wR_factor_gt 0.1205
_refine_ls_wR_factor_ref 0.1259
_reflns_number_gt 3871
_reflns_number_total 4678
_reflns_threshold_expression I>2\s(I)
_cod_data_source_file gk2004.cif
_cod_data_source_block I
_cod_database_code 2209170
_cod_database_fobs_code 2209170

loop_
_symmetry_equiv_pos_as_xyz
'x, y, z'
'-x, -y, -z'

loop_
_atom_site_type_symbol
_atom_site_label
_atom_site_fract_x
_atom_site_fract_y
_atom_site_fract_z
_atom_site_U_iso_or_equiv
_atom_site_adp_type
_atom_site_calc_flag
_atom_site_refinement_flags
_atom_site_occupancy
S S1 0.47916(6) 0.82394(3) 0.38907(3) 0.04750(15) Uani d . 1
S S2 0.08137(7) 0.68322(4) 0.11867(3) 0.05180(16) Uani d . 1
N N1 0.3543(2) 0.89660(12) 0.45641(11) 0.0515(4) Uani d . 1
N N2 0.8935(2) -0.01277(13) 0.36816(12) 0.0500(4) Uani d D 1
N N3 0.1761(2) 0.61149(12) 0.04557(11) 0.0522(4) Uani d . 1
N N4 0.6173(2) 0.49918(14) 0.13815(12) 0.0520(4) Uani d D 1
O O1 0.37371(19) 0.74398(10) 0.38790(11) 0.0644(4) Uani d . 1
O O2 0.65466(18) 0.77577(11) 0.42187(11) 0.0675(4) Uani d . 1
O O3 0.23410(19) 1.08313(11) 0.42439(10) 0.0610(4) Uani d . 1
O O4 -0.0820(2) 0.75523(11) 0.08427(11) 0.0757(4) Uani d . 1
O O5 0.2174(2) 0.73898(11) 0.12973(11) 0.0716(4) Uani d . 1
O O6 0.2228(2) 0.42423(11) 0.06464(11) 0.0656(4) Uani d . 1
C C1 0.5112(2) 0.93870(13) 0.26435(13) 0.0423(4) Uani d . 1
C C2 0.6034(3) 0.94081(16) 0.16609(14) 0.0551(4) Uani d . 1
H H2 0.6663 0.8749 0.1567 0.066 Uiso calc R 1
C C3 0.5983(3) 1.04615(17) 0.08145(15) 0.0614(5) Uani d . 1
H H3 0.6592 1.0510 0.0137 0.074 Uiso calc R 1
C C4 0.5050(3) 1.14323(16) 0.09593(14) 0.0572(5) Uani d . 1
H H4 0.5042 1.2126 0.0379 0.069 Uiso calc R 1
C C5 0.4124(2) 1.13929(14) 0.19544(13) 0.0482(4) Uani d . 1
H H5 0.3488 1.2049 0.2051 0.058 Uiso calc R 1
C C6 0.4171(2) 1.03529(13) 0.27987(12) 0.0401(3) Uani d . 1
C C7 0.3275(2) 1.00756(14) 0.39375(13) 0.0446(4) Uani d . 1
C C8 0.9871(2) -0.08963(16) 0.32952(15) 0.0535(4) Uani d . 1
H H8 1.0052 -0.1658 0.3749 0.064 Uiso calc R 1
C C9 1.0571(3) -0.05793(17) 0.22360(16) 0.0598(5) Uani d . 1
H H9 1.1238 -0.1117 0.1964 0.072 Uiso calc R 1
C C10 1.0276(3) 0.05454(18) 0.15778(15) 0.0633(5) Uani d . 1
H H10 1.0724 0.0776 0.0851 0.076 Uiso calc R 1
C C11 0.9315(3) 0.13289(17) 0.19976(16) 0.0665(5) Uani d . 1
H H11 0.9118 0.2096 0.1560 0.080 Uiso calc R 1
C C12 0.8653(3) 0.09694(17) 0.30637(16) 0.0601(5) Uani d . 1
H H12 0.8003 0.1493 0.3358 0.072 Uiso calc R 1
C C13 0.0142(2) 0.56659(14) 0.23747(13) 0.0446(4) Uani d . 1
C C14 -0.0730(3) 0.56243(17) 0.33702(14) 0.0578(5) Uani d . 1
H H14 -0.1048 0.6280 0.3519 0.069 Uiso calc R 1
C C15 -0.1114(3) 0.45520(18) 0.41445(15) 0.0649(5) Uani d . 1
H H15 -0.1700 0.4488 0.4829 0.078 Uiso calc R 1
C C16 -0.0644(3) 0.35858(17) 0.39184(15) 0.0627(5) Uani d . 1
H H16 -0.0927 0.2881 0.4450 0.075 Uiso calc R 1
C C17 0.0244(2) 0.36449(15) 0.29122(14) 0.0543(4) Uani d . 1
H H17 0.0569 0.2990 0.2761 0.065 Uiso calc R 1
C C18 0.0634(2) 0.47030(14) 0.21401(13) 0.0432(4) Uani d . 1
C C19 0.1609(2) 0.49978(15) 0.10086(13) 0.0473(4) Uani d . 1
C C20 0.5802(3) 0.57188(16) 0.18574(15) 0.0589(5) Uani d . 1
H H20 0.6127 0.6460 0.1481 0.071 Uiso calc R 1
C C21 0.4942(3) 0.53855(18) 0.28998(16) 0.0660(5) Uani d . 1
H H21 0.4670 0.5898 0.3234 0.079 Uiso calc R 1
C C22 0.4486(3) 0.42891(18) 0.34474(15) 0.0625(5) Uani d . 1
H H22 0.3907 0.4048 0.4159 0.075 Uiso calc R 1
C C23 0.4889(3) 0.35462(16) 0.29395(16) 0.0610(5) Uani d . 1
H H23 0.4590 0.2798 0.3303 0.073 Uiso calc R 1
C C24 0.5733(3) 0.39191(16) 0.18960(16) 0.0568(5) Uani d . 1
H H24 0.6002 0.3426 0.1542 0.068 Uiso calc R 1
H H1' 0.842(3) -0.034(2) 0.4335(9) 0.084(7) Uiso d D 1
H H2' 0.671(3) 0.521(2) 0.0725(9) 0.085(8) Uiso d D 1

loop_
_atom_site_aniso_label
_atom_site_aniso_U_11
_atom_site_aniso_U_22
_atom_site_aniso_U_33
_atom_site_aniso_U_12
_atom_site_aniso_U_13
_atom_site_aniso_U_23
S1 0.0511(3) 0.0360(2) 0.0452(3) -0.00345(17) 0.00129(18) -0.01303(18)
S2 0.0627(3) 0.0369(2) 0.0433(3) -0.00030(19) 0.0028(2) -0.01381(19)
N1 0.0617(9) 0.0441(8) 0.0406(7) -0.0045(6) 0.0009(6) -0.0157(6)
N2 0.0533(8) 0.0539(9) 0.0436(8) -0.0066(7) -0.0072(7) -0.0206(7)
N3 0.0633(9) 0.0443(8) 0.0412(8) -0.0023(7) 0.0005(7) -0.0171(6)
N4 0.0532(8) 0.0552(9) 0.0476(9) -0.0008(7) -0.0108(7) -0.0216(7)
O1 0.0730(9) 0.0453(7) 0.0697(8) -0.0178(6) 0.0075(7) -0.0251(6)
O2 0.0604(8) 0.0551(8) 0.0640(8) 0.0059(6) -0.0094(6) -0.0083(7)
O3 0.0811(9) 0.0469(7) 0.0520(7) 0.0012(6) -0.0011(6) -0.0271(6)
O4 0.0823(10) 0.0553(8) 0.0583(8) 0.0187(7) -0.0039(7) -0.0102(7)
O5 0.0909(10) 0.0533(8) 0.0691(9) -0.0259(7) 0.0085(7) -0.0285(7)
O6 0.0862(10) 0.0503(7) 0.0591(8) -0.0038(7) 0.0002(7) -0.0303(7)
C1 0.0416(8) 0.0398(8) 0.0429(8) -0.0050(6) -0.0027(7) -0.0165(7)
C2 0.0561(10) 0.0535(10) 0.0516(10) -0.0037(8) 0.0035(8) -0.0259(9)
C3 0.0678(12) 0.0684(12) 0.0408(9) -0.0129(10) 0.0053(8) -0.0214(9)
C4 0.0617(11) 0.0513(10) 0.0455(10) -0.0099(9) -0.0060(8) -0.0073(8)
C5 0.0500(9) 0.0382(8) 0.0517(10) -0.0049(7) -0.0068(8) -0.0149(7)
C6 0.0397(8) 0.0395(8) 0.0424(8) -0.0075(6) -0.0050(6) -0.0175(7)
C7 0.0497(9) 0.0444(9) 0.0413(9) -0.0074(7) -0.0029(7) -0.0206(7)
C8 0.0567(10) 0.0464(9) 0.0568(11) -0.0045(8) -0.0121(8) -0.0194(8)
C9 0.0631(11) 0.0638(12) 0.0607(11) -0.0023(9) -0.0074(9) -0.0368(10)
C10 0.0664(12) 0.0750(14) 0.0440(10) -0.0055(10) -0.0087(9) -0.0211(10)
C11 0.0754(13) 0.0523(11) 0.0593(12) 0.0048(10) -0.0147(10) -0.0143(9)
C12 0.0666(12) 0.0519(11) 0.0590(11) 0.0031(9) -0.0089(9) -0.0252(9)
C13 0.0444(8) 0.0414(9) 0.0424(9) -0.0013(7) -0.0050(7) -0.0146(7)
C14 0.0616(11) 0.0607(11) 0.0480(10) -0.0055(9) 0.0009(8) -0.0258(9)
C15 0.0663(12) 0.0737(14) 0.0412(10) -0.0110(10) 0.0032(8) -0.0161(10)
C16 0.0589(11) 0.0546(11) 0.0540(11) -0.0109(9) -0.0023(9) -0.0045(9)
C17 0.0533(10) 0.0418(9) 0.0581(11) -0.0059(7) -0.0039(8) -0.0142(8)
C18 0.0399(8) 0.0423(9) 0.0433(9) -0.0020(6) -0.0058(7) -0.0153(7)
C19 0.0496(9) 0.0457(9) 0.0450(9) -0.0012(7) -0.0051(7) -0.0204(8)
C20 0.0698(12) 0.0494(10) 0.0595(11) -0.0036(9) -0.0159(9) -0.0226(9)
C21 0.0817(14) 0.0628(12) 0.0611(12) 0.0076(10) -0.0192(11) -0.0354(10)
C22 0.0650(12) 0.0672(12) 0.0463(10) 0.0025(10) -0.0090(9) -0.0189(9)
C23 0.0632(11) 0.0481(10) 0.0653(12) -0.0028(9) -0.0127(9) -0.0172(9)
C24 0.0617(11) 0.0532(11) 0.0630(12) 0.0004(9) -0.0152(9) -0.0310(9)

loop_
_atom_type_symbol
_atom_type_description
_atom_type_scat_dispersion_real
_atom_type_scat_dispersion_imag
_atom_type_scat_source
C C 0.0033 0.0016 'International Tables Vol C Tables 4.2.6.8 and 6.1.1.4'
H H 0.0000 0.0000 'International Tables Vol C Tables 4.2.6.8 and 6.1.1.4'
N N 0.0061 0.0033 'International Tables Vol C Tables 4.2.6.8 and 6.1.1.4'
O O 0.0106 0.0060 'International Tables Vol C Tables 4.2.6.8 and 6.1.1.4'
S S 0.1246 0.1234 'International Tables Vol C Tables 4.2.6.8 and 6.1.1.4'

loop_
_geom_angle_atom_site_label_1
_geom_angle_atom_site_label_2
_geom_angle_atom_site_label_3
_geom_angle
O1 S1 O2 115.06(8)
O1 S1 N1 111.00(8)
O2 S1 N1 111.35(8)
O1 S1 C1 110.08(8)
O2 S1 C1 110.64(8)
N1 S1 C1 97.31(7)
O4 S2 O5 115.77(9)
O4 S2 N3 111.01(9)
O5 S2 N3 111.02(8)
O4 S2 C13 109.50(8)
O5 S2 C13 110.52(8)
N3 S2 C13 97.53(7)
C7 N1 S1 110.85(11)
C8 N2 C12 121.83(16)
C8 N2 H1' 119.8(17)
C12 N2 H1' 118.2(17)
C19 N3 S2 110.75(12)
C20 N4 C24 121.66(17)
C20 N4 H2' 120.0(17)
C24 N4 H2' 118.3(17)
C2 C1 C6 122.44(16)
C2 C1 S1 130.83(14)
C6 C1 S1 106.70(11)
C1 C2 C3 116.83(16)
C1 C2 H2 121.6
C3 C2 H2 121.6
C4 C3 C2 121.28(17)
C4 C3 H3 119.4
C2 C3 H3 119.4
C3 C4 C5 121.03(17)
C3 C4 H4 119.5
C5 C4 H4 119.5
C6 C5 C4 118.09(16)
C6 C5 H5 121.0
C4 C5 H5 121.0
C1 C6 C5 120.32(15)
C1 C6 C7 110.92(14)
C5 C6 C7 128.76(15)
O3 C7 N1 124.71(15)
O3 C7 C6 121.06(15)
N1 C7 C6 114.21(14)
N2 C8 C9 120.45(17)
N2 C8 H8 119.8
C9 C8 H8 119.8
C8 C9 C10 118.93(18)
C8 C9 H9 120.5
C10 C9 H9 120.5
C9 C10 C11 119.57(18)
C9 C10 H10 120.2
C11 C10 H10 120.2
C12 C11 C10 119.23(18)
C12 C11 H11 120.4
C10 C11 H11 120.4
N2 C12 C11 119.97(18)
N2 C12 H12 120.0
C11 C12 H12 120.0
C14 C13 C18 122.51(16)
C14 C13 S2 130.97(14)
C18 C13 S2 106.51(12)
C13 C14 C15 116.70(18)
C13 C14 H14 121.6
C15 C14 H14 121.6
C16 C15 C14 121.35(18)
C16 C15 H15 119.3
C14 C15 H15 119.3
C15 C16 C17 121.06(18)
C15 C16 H16 119.5
C17 C16 H16 119.5
C18 C17 C16 118.03(17)
C18 C17 H17 121.0
C16 C17 H17 121.0
C13 C18 C17 120.35(15)
C13 C18 C19 110.91(14)
C17 C18 C19 128.73(16)
O6 C19 N3 124.68(16)
O6 C19 C18 121.09(15)
N3 C19 C18 114.22(14)
N4 C20 C21 120.28(18)
N4 C20 H20 119.9
C21 C20 H20 119.9
C20 C21 C22 119.25(18)
C20 C21 H21 120.4
C22 C21 H21 120.4
C21 C22 C23 119.56(18)
C21 C22 H22 120.2
C23 C22 H22 120.2
C24 C23 C22 119.17(18)
C24 C23 H23 120.4
C22 C23 H23 120.4
N4 C24 C23 120.07(18)
N4 C24 H24 120.0
C23 C24 H24 120.0

loop_
_geom_bond_atom_site_label_1
_geom_bond_atom_site_label_2
_geom_bond_distance
S1 O1 1.4325(13)
S1 O2 1.4365(13)
S1 N1 1.6107(14)
S1 C1 1.7650(16)
S2 O4 1.4350(14)
S2 O5 1.4357(15)
S2 N3 1.6103(14)
S2 C13 1.7625(16)
N1 C7 1.342(2)
N2 C8 1.323(2)
N2 C12 1.327(2)
N2 H1' 0.852(9)
N3 C19 1.339(2)
N4 C20 1.322(2)
N4 C24 1.336(2)
N4 H2' 0.860(9)
O3 C7 1.2454(19)
O6 C19 1.2440(19)
C1 C2 1.375(2)
C1 C6 1.377(2)
C2 C3 1.391(3)
C2 H2 0.9300
C3 C4 1.375(3)
C3 H3 0.9300
C4 C5 1.384(2)
C4 H4 0.9300
C5 C6 1.378(2)
C5 H5 0.9300
C6 C7 1.494(2)
C8 C9 1.363(3)
C8 H8 0.9300
C9 C10 1.370(3)
C9 H9 0.9300
C10 C11 1.372(3)
C10 H10 0.9300
C11 C12 1.364(3)
C11 H11 0.9300
C12 H12 0.9300
C13 C14 1.374(2)
C13 C18 1.378(2)
C14 C15 1.392(3)
C14 H14 0.9300
C15 C16 1.375(3)
C15 H15 0.9300
C16 C17 1.384(3)
C16 H16 0.9300
C17 C18 1.379(2)
C17 H17 0.9300
C18 C19 1.496(2)
C20 C21 1.366(3)
C20 H20 0.9300
C21 C22 1.368(3)
C21 H21 0.9300
C22 C23 1.373(3)
C22 H22 0.9300
C23 C24 1.363(3)
C23 H23 0.9300
C24 H24 0.9300

loop_
_geom_hbond_atom_site_label_D
_geom_hbond_atom_site_label_H
_geom_hbond_atom_site_label_A
_geom_hbond_site_symmetry_A
_geom_hbond_distance_DH
_geom_hbond_distance_HA
_geom_hbond_distance_DA
_geom_hbond_angle_DHA
N2 H1' O3 2_666 0.852(9) 1.806(10) 2.6522(19) 172(2)
N4 H2' O6 2_665 0.860(9) 1.783(10) 2.641(2) 176(2)

loop_
_cod_related_entry_id
_cod_related_entry_database
_cod_related_entry_code
1 ChemSpider 7989628
